data_4003659
loop_
_publ_author_name
'L\'opez-Vergara, Adri\'an'
'Vizca\'ino-Anaya, Luc\'ia'
'Porras-V\'azquez, Jos\'e M.'
'Baldinozzi, Gianguido'
'Santos-G\'omez, Luc\'ia dos'
'Canales-Vazquez, Jes\'us'
'Marrero-L\'opez, David'
'Losilla, Enrique R.'

_publ_section_title
;
 Unravelling Crystal Superstructures and Transformations in the
 La6--xMoO12&#x2212;\d (0.6 &#x2264; x &#x2264; 3.0) Series: A System with
 Tailored Ionic/Electronic Conductivity
;
_journal_issue 16
_journal_name_full 'Chemistry of Materials'
_journal_page_first 7052
_journal_page_last 7062
_journal_paper_doi 10.1021/acs.chemmater.0c02673
_journal_volume 32
_journal_year 2020
_chemical_formula_sum 'La21.17 Mo3.83 O44.88'
_chemical_formula_weight 4026.06
_space_group_IT_number 166
_space_group_name_Hall '-R 3 2"'
_space_group_name_H-M_alt 'R -3 m :H'
_symmetry_cell_setting trigonal
_symmetry_space_group_name_H-M 'R -3 m :H'
_audit_creation_date 2020-06-23T12:54
_audit_creation_method 'from EXP file using GSAS2CIF'
_audit_update_record ' 2020-06-23T12:54  Initial CIF as created by GSAS2CIF'
_cell_angle_alpha 90.0
_cell_angle_beta 90.0
_cell_angle_gamma 120.0
_cell_formula_units_Z 3
_cell_length_a 20.4941(22)
_cell_length_b 20.4941
_cell_length_c 9.5181(11)
_cell_measurement_temperature 298
_cell_volume 3462.1(5)
_computing_structure_refinement GSAS
_diffrn_ambient_temperature 298
_diffrn_measurement_device_type Neutron
_diffrn_radiation_probe neutron
_diffrn_radiation_wavelength 1.1545
_pd_block_id 2020-06-23T12:54|UNDOPED_1500_05_ATOM|JOSE|l
_pd_calc_method 'Rietveld Refinement'
_pd_instr_location ' ?'
_pd_meas_2theta_range_inc 0.05
_pd_meas_2theta_range_max 164.75
_pd_meas_2theta_range_min 3.8
_pd_meas_number_of_points 3220
_pd_phase_name
;
;
_pd_proc_2theta_range_inc 0.05
_pd_proc_2theta_range_max 164.5277
_pd_proc_2theta_range_min 3.5777
_pd_proc_info_datetime 2020-06-23T12:54:42
_pd_proc_info_excluded_regions ' ?'
_pd_proc_ls_background_function
;   GSAS Background function number 2 with 36 terms.
 Cosine Fourier series
      1:    135.436     2:    1879.75     3:   -2189.74     4:    1857.65    
      5:   -2007.47     6:    1815.37     7:   -1919.10     8:    1777.95    
      9:   -1766.28    10:    1570.31    11:   -1533.40    12:    1418.98    
     13:   -1339.98    14:    1224.80    15:   -1129.03    16:    995.555    
     17:   -962.410    18:    826.377    19:   -758.981    20:    619.913    
     21:   -610.504    22:    478.968    23:   -412.539    24:    371.487    
     25:   -291.497    26:    237.164    27:   -237.225    28:    142.133    
     29:   -170.702    30:    76.0121    31:   -105.447    32:    59.3331    
     33:   -34.3694    34:    23.9205    35:   -34.2317    36:   -5.18022    
;
_pd_proc_ls_peak_cutoff 0.00500
_pd_proc_ls_profile_function
;
 CW Profile function number 2 with  18 terms
 Profile coefficients for Simpson's rule integration of pseudovoigt function
 C.J. Howard (1982). J. Appl. Cryst.,15,615-620.
 P. Thompson, D.E. Cox & J.B. Hastings (1987). J. Appl. Cryst.,20,79-83.
 #1(GU)   =  978.314 #2(GV)   = -558.440 #3(GW)   =  475.007
 #4(LX)   =    0.000 #5(LY)   =   41.779 #6(trns) =    0.000
 #7(asym) =   2.6598 #8(shft) =   0.0000 #9(GP)   =    0.000
 #10(stec)=     0.00 #11(ptec)=     0.00 #12(sfec)=     0.00
 #13(L11) =    0.000 #14(L22) =    0.000 #15(L33) =    0.000
 #16(L12) =    0.000 #17(L13) =    0.000 #18(L23) =    0.000
 Peak tails are ignored  where the intensity is below 0.0050 times the peak
   Aniso. broadening axis   0.0   0.0   1.0
;
_pd_proc_ls_prof_R_factor 0.0475
_pd_proc_ls_prof_wR_expected 0.0243
_pd_proc_ls_prof_wR_factor 0.0652
_pd_proc_number_of_points 3220
_pd_spec_mounting ' ?'
_refine_ls_goodness_of_fit_all 2.70
_refine_ls_matrix_type full
_refine_ls_number_parameters 40
_refine_ls_number_restraints 0
_refine_ls_R_Fsqd_factor 0.06540
_refine_ls_shift/su_max 0.06
_refine_ls_shift/su_mean 0.00
_reflns_d_resolution_high 0.583
_reflns_d_resolution_low 10.247
_reflns_limit_h_max 30
_reflns_limit_h_min 0
_reflns_limit_k_max 17
_reflns_limit_k_min 0
_reflns_limit_l_max 16
_reflns_limit_l_min -16
_reflns_number_total 2165
_cod_data_source_file cm0c02673_si_003.cif
_cod_data_source_block UNDOPED_1500_05_ATOM_publ
_cod_depositor_comments
;
The following automatic conversions were performed:

data item '_geom_angle_publ_flag' value 'N' was changed to 'n' in
accordance with the
/home/data/users/saulius/crontab/automatic-downloads/rss-feeds/ACS/lib/dictionaries/cif_core.dic
dictionary named 'cif_core.dic' version 2.4.2 last updated on
2011-04-26 (140 times).

data item '_geom_bond_publ_flag' value 'N' was changed to 'n' in
accordance with the
/home/data/users/saulius/crontab/automatic-downloads/rss-feeds/ACS/lib/dictionaries/cif_core.dic
dictionary named 'cif_core.dic' version 2.4.2 last updated on
2011-04-26 (119 times).

Automatic conversion script
Id: cif_fix_values 7556 2019-12-06 15:28:31Z antanas 

 Adding full bibliography for 4003658--4003659.cif.

 Adding full bibliography for 4003658--4003659.cif.
;
_cod_original_cell_volume 3462.1(9)
_cod_original_sg_symbol_H-M 'R -3 m'
_cod_database_code 4003659

loop_
_symmetry_equiv_pos_site_id
_symmetry_equiv_pos_as_xyz
1 +x,+y,+z
2 -y,x-y,+z
3 y-x,-x,+z
4 y-x,+y,+z
5 -y,-x,+z
6 +x,x-y,+z
-1 -x,-y,-z
-2 +y,y-x,-z
-3 x-y,+x,-z
-4 x-y,-y,-z
-5 +y,+x,-z
-6 -x,y-x,-z
101 +x+1/3,+y+2/3,+z+2/3
102 -y+1/3,x-y+2/3,+z+2/3
103 y-x+1/3,-x+2/3,+z+2/3
104 y-x+1/3,+y+2/3,+z+2/3
105 -y+1/3,-x+2/3,+z+2/3
106 +x+1/3,x-y+2/3,+z+2/3
-101 -x+2/3,-y+1/3,-z+1/3
-102 +y+2/3,y-x+1/3,-z+1/3
-103 x-y+2/3,+x+1/3,-z+1/3
-104 x-y+2/3,-y+1/3,-z+1/3
-105 +y+2/3,+x+1/3,-z+1/3
-106 -x+2/3,y-x+1/3,-z+1/3
201 +x+2/3,+y+1/3,+z+1/3
202 -y+2/3,x-y+1/3,+z+1/3
203 y-x+2/3,-x+1/3,+z+1/3
204 y-x+2/3,+y+1/3,+z+1/3
205 -y+2/3,-x+1/3,+z+1/3
206 +x+2/3,x-y+1/3,+z+1/3
-201 -x+1/3,-y+2/3,-z+2/3
-202 +y+1/3,y-x+2/3,-z+2/3
-203 x-y+1/3,+x+2/3,-z+2/3
-204 x-y+1/3,-y+2/3,-z+2/3
-205 +y+1/3,+x+2/3,-z+2/3
-206 -x+1/3,y-x+2/3,-z+2/3

loop_
_atom_site_type_symbol
_atom_site_label
_atom_site_fract_x
_atom_site_fract_y
_atom_site_fract_z
_atom_site_occupancy
_atom_site_thermal_displace_type
_atom_site_U_iso_or_equiv
_atom_site_symmetry_multiplicity
Mo Mo1 0.0 0.0 0.0 1.0 Uiso 0.09688 3
La La2 0.0 -0.21849 0.0 1.0 Uiso 0.01756 18
La La3 -0.58832 0.0 0.0 1.0 Uiso 0.00135 18
O O1 0.0 0.0 0.25 0.0735 Uiso 0.005 6
O O2 -0.11802 -0.05901 0.60696 1.0 Uiso 0.02338 18
O O3 -0.39864 -0.19932 0.2571 1.0 Uiso 0.00176 18
O O4 0.00171 -0.19614 0.22203 1.0 Uiso 0.05639 36
O O5 -0.21083 -0.60542 0.24494 1.0 Uiso 0.75401 18
O O6 -0.60292 -0.01305 0.26628 0.876 Uiso 0.02568 36
O O7 -0.53484 -0.46516 0.59369 0.7042 Uiso 0.01229 18
La La1 -0.13279 -0.06639 0.33749 0.5278 Uiso 0.0021 18
Mo Mo2 -0.13279 -0.06639 0.33749 0.4722 Uiso 0.0021 18
La La4 -0.40456 -0.20228 -0.0014 1.0 Uiso 0.00844 18

loop_
_atom_type_symbol
_atom_type_number_in_cell
_atom_type_scat_length_neutron
_atom_type_scat_source
Mo 11.5 0.6715 International_Tables_Vol_C
La 63.5 0.8240 International_Tables_Vol_C
O 134.653 0.5803 International_Tables_Vol_C

loop_
_geom_angle_atom_site_label_1
_geom_angle_atom_site_label_2
_geom_angle_atom_site_label_3
_geom_angle
_geom_angle_site_symmetry_1
_geom_angle_site_symmetry_2
_geom_angle_site_symmetry_3
_geom_angle_publ_flag
O4 La2 O4 156.455(4) 1_555 . -6_555 n
O4 La2 O6 115.4124(8) 1_555 . 104_444 n
O4 La2 O6 83.472(4) 1_555 . -203_444 n
O4 La2 O7 72.7737(23) 1_555 . -102_434 n
O4 La2 O7 103.0685(29) 1_555 . 201_554 n
O4 La2 O6 83.472(4) -6_555 . 104_444 n
O4 La2 O6 115.4124(8) -6_555 . -203_444 n
O4 La2 O7 103.0684(29) -6_555 . -102_434 n
O4 La2 O7 72.7736(23) -6_555 . 201_554 n
O6 La2 O6 78.7411(16) 104_444 . -203_444 n
O6 La2 O7 70.4607(19) 104_444 . -102_434 n
O6 La2 O7 126.8560(27) 104_444 . 201_554 n
O6 La2 O7 126.8562(27) -203_444 . -102_434 n
O6 La2 O7 70.4606(19) -203_444 . 201_554 n
O7 La2 O7 160.23540(20) -102_434 . 201_554 n
La3 La3 O3 37.0681(12) 4_455 . 103_444 n
La3 La3 O3 37.0675(12) 4_455 . -203_344 n
La3 La3 O4 93.96740(10) 4_455 . 106_444 n
La3 La3 O4 93.96740(10) 4_455 . -202_344 n
La3 La3 O6 93.7208(6) 4_455 . 1_555 n
La3 La3 O6 93.7208(6) 4_455 . -4_555 n
La3 La3 O6 144.6942(8) 4_455 . 102_454 n
La3 La3 O6 144.6942(8) 4_455 . -206_234 n
O3 La3 O3 74.1356(24) 103_444 . -203_344 n
O3 La3 O4 113.1401(35) 103_444 . 106_444 n
O3 La3 O4 73.5866(31) 103_444 . -202_344 n
O3 La3 O6 114.5827(18) 103_444 . 1_555 n
O3 La3 O6 71.7935(28) 103_444 . -4_555 n
O3 La3 O6 107.7802(20) 103_444 . 102_454 n
O3 La3 O6 175.5341(6) 103_444 . -206_234 n
O3 La3 O4 73.5869(31) -203_344 . 106_444 n
O3 La3 O4 113.1398(35) -203_344 . -202_344 n
O3 La3 O6 71.7938(28) -203_344 . 1_555 n
O3 La3 O6 114.5823(18) -203_344 . -4_555 n
O3 La3 O6 175.5341(6) -203_344 . 102_454 n
O3 La3 O6 107.7808(20) -203_344 . -206_234 n
O4 La3 O4 172.06509(20) 106_444 . -202_344 n
O4 La3 O6 108.200(4) 106_444 . 1_555 n
O4 La3 O6 71.257(4) 106_444 . -4_555 n
O4 La3 O6 108.8307(26) 106_444 . 102_454 n
O4 La3 O6 64.1700(29) 106_444 . -206_234 n
O4 La3 O6 71.257(4) -202_344 . 1_555 n
O4 La3 O6 108.200(4) -202_344 . -4_555 n
O4 La3 O6 64.1700(29) -202_344 . 102_454 n
O4 La3 O6 108.8308(26) -202_344 . -206_234 n
O6 La3 O6 172.5584(12) 1_555 . -4_555 n
O6 La3 O6 103.7757(22) 1_555 . 102_454 n
O6 La3 O6 69.8767(12) 1_555 . -206_234 n
O6 La3 O6 69.8767(12) -4_555 . 102_454 n
O6 La3 O6 103.7757(22) -4_555 . -206_234 n
O6 La3 O6 70.6117(15) 102_454 . -206_234 n
La1 O1 La1 109.4821(28) 1_555 . 2_555 n
La1 O1 La1 109.4821(28) 1_555 . 3_555 n
La1 O1 La1 109.4821(28) 2_555 . 3_555 n
La1 O2 La1 105.6248(17) 1_555 . -2_556 n
La1 O2 La1 105.6253(17) 1_555 . -3_556 n
La1 O2 La4 96.9765(29) 1_555 . -101_445 n
La1 O2 La1 125.2051(18) -2_556 . -3_556 n
La1 O2 La4 109.7322(13) -2_556 . -101_445 n
La1 O2 La4 109.7320(13) -3_556 . -101_445 n
La3 O3 La3 105.8644(24) 202_455 . 205_445 n
La3 O3 La1 113.7890(24) 202_455 . -101_334 n
La3 O3 La4 109.9596(25) 202_455 . 1_555 n
La3 O3 La1 113.7878(24) 205_445 . -101_334 n
La3 O3 La4 109.9577(25) 205_445 . 1_555 n
La1 O3 La4 103.5028(28) -101_445 . 1_555 n
La2 O4 La3 104.286(5) 1_555 . 206_555 n
La2 O4 La1 125.9836(19) 1_555 . 2_555 n
La2 O4 La4 112.6434(35) 1_555 . 203_445 n
La3 O4 La1 100.715(4) 206_555 . 2_555 n
La3 O4 La4 108.135(4) 206_555 . 203_445 n
La1 O4 La4 103.522(4) 2_555 . 203_445 n
La2 O6 La3 100.8157(31) 204_455 . 1_555 n
La2 O6 La3 105.3236(16) 204_455 . 203_345 n
La2 O6 La4 116.3786(22) 204_455 . -203_455 n
La3 O6 La3 109.8685(13) 1_555 . 203_345 n
La3 O6 La4 105.3038(26) 1_555 . -203_455 n
La3 O6 La4 117.7800(21) 203_345 . -203_455 n
La2 O7 La2 129.3006(30) 101_445 . 105_445 n
La2 O7 La4 103.7985(17) 101_445 . 102_445 n
La2 O7 La4 106.0652(25) 101_445 . -202_445 n
La2 O7 La4 103.7988(17) 105_445 . 102_445 n
La2 O7 La4 106.0638(25) 105_445 . -202_445 n
La4 O7 La4 105.8807(22) 102_445 . -202_445 n
O1 La1 O2 103.624(4) 1_555 . 1_555 n
O1 La1 O2 62.5844(23) 1_555 . -2_556 n
O1 La1 O2 62.5841(23) 1_555 . -3_556 n
O1 La1 O3 176.4887(5) 1_555 . -101_334 n
O1 La1 O4 106.4546(35) 1_555 . 3_555 n
O1 La1 O4 106.4546(35) 1_555 . 4_555 n
O1 La1 O5 66.1359(21) 1_555 . -201_334 n
O2 La1 O2 73.3375(15) 1_555 . -2_556 n
O2 La1 O2 73.3373(15) 1_555 . -3_556 n
O2 La1 O3 79.8874(33) 1_555 . -101_334 n
O2 La1 O4 118.3263(31) 1_555 . 3_555 n
O2 La1 O4 118.3258(31) 1_555 . 4_555 n
O2 La1 O5 169.7600(16) 1_555 . -201_334 n
O2 La1 O2 104.1984(12) -2_556 . -3_556 n
O2 La1 O3 118.9782(19) -2_556 . -101_334 n
O2 La1 O4 74.9748(24) -2_556 . 3_555 n
O2 La1 O4 166.6510(13) -2_556 . 4_555 n
O2 La1 O5 100.6950(24) -2_556 . -201_334 n
O2 La1 O3 118.9793(19) -3_556 . -101_334 n
O2 La1 O4 166.6508(13) -3_556 . 3_555 n
O2 La1 O4 74.9749(24) -3_556 . 4_555 n
O2 La1 O5 100.6960(24) -3_556 . -201_334 n
O3 La1 O4 71.5282(30) -101_334 . 3_555 n
O3 La1 O4 71.5290(30) -101_334 . 4_555 n
O3 La1 O5 110.3526(17) -101_334 . -201_334 n
O4 La1 O4 102.668(4) 3_555 . 4_555 n
O4 La1 O5 66.754(4) 3_555 . -201_334 n
O4 La1 O5 66.755(4) 4_555 . -201_334 n
O2 La4 O3 79.6334(23) -101_334 . 1_555 n
O2 La4 O4 69.3410(25) -101_334 . 102_444 n
O2 La4 O4 69.3410(25) -101_334 . 105_444 n
O2 La4 O6 111.7971(17) -101_334 . -202_334 n
O2 La4 O6 111.7964(17) -101_334 . -205_344 n
O2 La4 O7 177.57300(30) -101_334 . 203_444 n
O2 La4 O7 103.4538(19) -101_334 . -203_344 n
O3 La4 O4 115.1371(32) 1_555 . 102_444 n
O3 La4 O4 115.1352(32) 1_555 . 105_444 n
O3 La4 O6 72.5887(23) 1_555 . -202_334 n
O3 La4 O6 72.5873(23) 1_555 . -205_344 n
O3 La4 O7 102.7936(27) 1_555 . 203_444 n
O3 La4 O7 176.9130(5) 1_555 . -203_344 n
O4 La4 O4 104.970(4) 102_444 . 105_444 n
O4 La4 O6 68.9596(30) 102_444 . -202_334 n
O4 La4 O6 172.0793(9) 102_444 . -205_344 n
O4 La4 O7 109.3584(28) 102_444 . 203_444 n
O4 La4 O7 66.3814(34) 102_444 . -203_344 n
O4 La4 O6 172.0801(9) 105_444 . -202_334 n
O4 La4 O6 68.9586(30) 105_444 . -205_344 n
O4 La4 O7 109.3577(28) 105_444 . 203_444 n
O4 La4 O7 66.3804(34) 105_444 . -203_344 n
O6 La4 O6 116.5696(23) -202_334 . -205_344 n
O6 La4 O7 69.1929(19) -202_334 . 203_444 n
O6 La4 O7 105.9944(25) -202_334 . -203_344 n
O6 La4 O7 69.1928(19) -205_344 . 203_444 n
O6 La4 O7 105.9929(25) -205_344 . -203_344 n
O7 La4 O7 74.1193(22) 203_444 . -203_344 n

loop_
_geom_bond_atom_site_label_1
_geom_bond_atom_site_label_2
_geom_bond_distance
_geom_bond_site_symmetry_1
_geom_bond_site_symmetry_2
_geom_bond_publ_flag
Mo1 O1 2.37951(27) . 1_555 n
Mo1 O1 2.37951(27) . -1_555 n
Mo1 O5 2.33128(22) . 101_554 n
Mo1 O5 2.33128(22) . 102_444 n
Mo1 O5 2.33128(22) . 103_544 n
Mo1 O5 2.33128(22) . -201_334 n
Mo1 O5 2.33128(22) . -202_444 n
Mo1 O5 2.33128(22) . -203_344 n
La2 La3 3.9591(4) . 5_545 n
La2 La3 3.79528(33) . 104_444 n
La2 La3 3.79528(33) . 206_555 n
La2 O4 2.15889(24) . 1_555 n
La2 O4 2.15889(24) . -6_555 n
La2 O5 2.93657(29) . 103_544 n
La2 O5 2.93652(29) . -202_444 n
La2 O6 2.37247(24) . 104_444 n
La2 O6 2.37247(24) . -203_444 n
La2 O7 2.47749(25) . -102_434 n
La2 O7 2.47747(25) . 201_554 n
La2 La4 3.9898(4) . 2_555 n
La2 La4 3.9898(4) . -3_555 n
La2 La4 3.94890(33) . -102_433 n
La2 La4 3.94888(33) . 203_445 n
La3 La2 3.9591(4) . 5_455 n
La3 La2 3.79528(33) . 106_444 n
La3 La2 3.79528(33) . 204_455 n
La3 La3 3.6202(4) . 4_455 n
La3 O3 2.26853(22) . 103_444 n
La3 O3 2.26856(22) . -203_344 n
La3 O4 2.63384(24) . 106_444 n
La3 O4 2.63384(24) . -202_344 n
La3 O6 2.55042(29) . 1_555 n
La3 O6 2.55042(29) . -4_555 n
La3 O6 2.60396(26) . 102_454 n
La3 O6 2.60396(26) . -206_234 n
La3 La1 3.9934(4) . 103_444 n
La3 La1 3.9934(4) . -203_344 n
La3 La4 3.87623(33) . 103_444 n
La3 La4 3.87621(33) . -203_344 n
O1 Mo1 2.37951(27) . 1_555 n
O1 La1 2.49958(24) . 1_555 n
O1 La1 2.49958(24) . 2_555 n
O1 La1 2.49958(24) . 3_555 n
O1 Mo2 2.49958(24) . 1_555 n
O1 Mo2 2.49958(24) . 2_555 n
O1 Mo2 2.49958(24) . 3_555 n
O2 La1 2.57815(29) . 1_555 n
O2 La1 2.29889(23) . -2_556 n
O2 La1 2.29888(23) . -3_556 n
O2 Mo2 2.57815(29) . 1_555 n
O2 Mo2 2.29889(23) . -2_556 n
O2 Mo2 2.29888(23) . -3_556 n
O2 La4 2.62271(27) . -101_334 n
O3 La3 2.26853(22) . 202_455 n
O3 La3 2.26856(22) . 205_445 n
O3 La1 2.49644(25) . -101_334 n
O3 Mo2 2.49644(25) . -101_334 n
O3 La4 2.46268(28) . 1_555 n
O4 La2 2.15889(24) . 1_555 n
O4 La3 2.63384(24) . 206_555 n
O4 La1 2.55168(23) . 2_555 n
O4 Mo2 2.55168(23) . 2_555 n
O4 La4 2.57819(24) . 203_445 n
O5 Mo1 2.33128(22) . 201_445 n
O5 La2 2.93657(29) . 202_445 n
O5 La2 2.93652(29) . 205_445 n
O5 La1 2.37798(27) . -201_334 n
O5 Mo2 2.37798(27) . -201_334 n
O6 La2 2.37247(24) . 204_455 n
O6 La3 2.55042(29) . 1_555 n
O6 La3 2.60396(26) . 203_345 n
O6 La4 2.32242(23) . -203_344 n
O7 La2 2.47747(25) . 101_445 n
O7 La2 2.47749(25) . 105_445 n
O7 La4 2.59182(26) . 102_445 n
O7 La4 2.46497(28) . -202_334 n
La1 La3 3.9934(4) . 202_455 n
La1 La3 3.9934(4) . 205_445 n
La1 O1 2.49958(24) . 1_555 n
La1 O2 2.57815(29) . 1_555 n
La1 O2 2.29888(23) . -2_556 n
La1 O2 2.29889(23) . -3_556 n
La1 O3 2.49644(25) . -101_334 n
La1 O4 2.55168(23) . 3_555 n
La1 O4 2.55168(23) . 4_555 n
La1 O5 2.37798(27) . -201_334 n
La1 La1 4.0821(4) . 2_555 n
La1 La1 4.0821(4) . 3_555 n
La1 La1 3.88901(32) . -2_556 n
La1 La1 3.88901(32) . -3_556 n
La1 La4 3.89461(33) . -101_334 n
La1 La4 4.0292(4) . 202_455 n
La1 La4 4.0292(4) . 203_445 n
Mo2 O1 2.49958(24) . 1_555 n
Mo2 O2 2.57815(29) . 1_555 n
Mo2 O2 2.29888(23) . -2_556 n
Mo2 O2 2.29889(23) . -3_556 n
Mo2 O3 2.49644(25) . -101_334 n
Mo2 O4 2.55168(23) . 3_555 n
Mo2 O4 2.55168(23) . 4_555 n
Mo2 O5 2.37798(27) . -201_334 n
La4 La2 3.9898(4) . 3_555 n
La4 La2 3.9898(4) . 4_555 n
La4 La2 3.94888(33) . 102_444 n
La4 La2 3.94890(33) . 105_444 n
La4 La3 3.87623(33) . 202_455 n
La4 La3 3.87621(33) . 205_445 n
La4 O2 2.62271(27) . -101_334 n
La4 O3 2.46268(28) . 1_555 n
La4 O4 2.57819(24) . 102_444 n
La4 O4 2.57822(24) . 105_444 n
La4 O6 2.32242(23) . -202_334 n
La4 O6 2.32246(23) . -205_344 n
La4 O7 2.59182(26) . 203_444 n
La4 O7 2.46497(28) . -203_344 n
La4 La1 4.0292(4) . 102_444 n
La4 La1 4.0292(4) . 103_444 n
La4 La1 3.89461(33) . -101_334 n
La4 La4 4.03608(33) . -101_333 n
